data_7105185
loop_
_publ_author_name
'D\'iaz-Gavil\'an, M\'onica'
'Galloway, Warren R J D'
'O'Connell, Kieron M G'
'Hodkingson, James T'
'Spring, David R'

_publ_section_title
;
 Diversity-oriented synthesis of bicyclic and tricyclic alkaloids.
;
_journal_issue 5
_journal_name_full 'Chemical communications (Cambridge, England)'
_journal_page_first 776
_journal_page_last 778
_journal_paper_doi 10.1039/b917965h
_journal_volume 46
_journal_year 2010
_chemical_formula_moiety 'C15 H23 N O3'
_chemical_formula_sum 'C15 H23 N O3'
_chemical_formula_weight 265.34
_chemical_name_systematic
;
?
;
_space_group_IT_number 2
_symmetry_cell_setting triclinic
_symmetry_space_group_name_Hall '-P 1'
_symmetry_space_group_name_H-M 'P -1'
_atom_sites_solution_hydrogens geom
_atom_sites_solution_primary direct
_atom_sites_solution_secondary difmap
_audit_creation_method SHELXL-97
_cell_angle_alpha 86.555(1)
_cell_angle_beta 72.478(1)
_cell_angle_gamma 80.643(1)
_cell_formula_units_Z 2
_cell_length_a 8.6717(2)
_cell_length_b 8.8865(2)
_cell_length_c 9.6551(2)
_cell_measurement_reflns_used 8450
_cell_measurement_temperature 180(2)
_cell_measurement_theta_max 30.03
_cell_measurement_theta_min 1.00
_cell_volume 700.02(3)
_computing_cell_refinement 'HKL Scalepack (Otwinowski & Minor 1997)'
_computing_data_collection 'Collect (Nonius B.V. 1998)'
_computing_data_reduction
;
HKL Denzo and Scalepack (Otwinowski & Minor 1997)
;
_computing_publication_material 'SHELXL-97 (Sheldrick 1997)'
_computing_structure_refinement 'SHELXL-97 (Sheldrick 1997)'
_computing_structure_solution 'SIR-92 (Altomare et al. 1994)'
_diffrn_ambient_temperature 180(2)
_diffrn_measured_fraction_theta_full 0.991
_diffrn_measured_fraction_theta_max 0.991
_diffrn_measurement_device_type 'Nonius Kappa CCD'
_diffrn_measurement_method 'Thin slice \w and \f scans'
_diffrn_radiation_source 'fine-focus sealed tube'
_diffrn_radiation_type MoK\a
_diffrn_radiation_wavelength 0.71073
_diffrn_reflns_av_R_equivalents 0.0271
_diffrn_reflns_av_sigmaI/netI 0.0263
_diffrn_reflns_limit_h_max 12
_diffrn_reflns_limit_h_min -11
_diffrn_reflns_limit_k_max 12
_diffrn_reflns_limit_k_min -12
_diffrn_reflns_limit_l_max 13
_diffrn_reflns_limit_l_min -13
_diffrn_reflns_number 12361
_diffrn_reflns_theta_full 30.04
_diffrn_reflns_theta_max 30.04
_diffrn_reflns_theta_min 3.66
_exptl_absorpt_coefficient_mu 0.087
_exptl_absorpt_correction_T_max 0.990
_exptl_absorpt_correction_T_min 0.906
_exptl_absorpt_correction_type multi-scan
_exptl_absorpt_process_details
;
multi-scan from symmetry-related measurements
Sortav (Blessing 1995)
;
_exptl_crystal_colour colourless
_exptl_crystal_density_diffrn 1.259
_exptl_crystal_density_method 'not measured'
_exptl_crystal_description block
_exptl_crystal_F_000 288
_exptl_crystal_size_max 0.46
_exptl_crystal_size_mid 0.42
_exptl_crystal_size_min 0.12
_refine_diff_density_max 0.300
_refine_diff_density_min -0.156
_refine_diff_density_rms 0.036
_refine_ls_extinction_method none
_refine_ls_goodness_of_fit_ref 1.080
_refine_ls_hydrogen_treatment constr
_refine_ls_matrix_type full
_refine_ls_number_parameters 173
_refine_ls_number_reflns 4060
_refine_ls_number_restraints 0
_refine_ls_restrained_S_all 1.080
_refine_ls_R_factor_all 0.0514
_refine_ls_R_factor_gt 0.0412
_refine_ls_shift/su_max 0.000
_refine_ls_shift/su_mean 0.000
_refine_ls_structure_factor_coef Fsqd
_refine_ls_weighting_details 'calc w=1/[\s^2^(Fo^2^)+(0.0449P)^2^+0.1948P] where P=(Fo^2^+2Fc^2^)/3'
_refine_ls_weighting_scheme calc
_refine_ls_wR_factor_gt 0.1107
_refine_ls_wR_factor_ref 0.1185
_reflns_number_gt 3390
_reflns_number_total 4060
_reflns_threshold_expression >2sigma(I)
_cod_data_source_file b917965h.txt
_cod_data_source_block ds0802
_cod_original_sg_symbol_H-M P-1
_cod_database_code 7105185

loop_
_symmetry_equiv_pos_as_xyz
'x, y, z'
'-x, -y, -z'

loop_
_atom_site_label
_atom_site_type_symbol
_atom_site_fract_x
_atom_site_fract_y
_atom_site_fract_z
_atom_site_U_iso_or_equiv
_atom_site_adp_type
_atom_site_occupancy
_atom_site_symmetry_multiplicity
_atom_site_calc_flag
_atom_site_refinement_flags
_atom_site_disorder_assembly
_atom_site_disorder_group
N1 N 0.22644(10) 0.98002(9) 0.80516(8) 0.02209(17) Uani 1 1 d . . .
O1 O 0.46049(10) 0.67480(10) 0.44850(9) 0.03350(19) Uani 1 1 d . . .
O2 O 0.25095(16) 0.98486(11) 0.37580(10) 0.0549(3) Uani 1 1 d . . .
O3 O 0.21218(9) 0.63276(9) 0.44790(8) 0.03056(18) Uani 1 1 d . . .
C1 C 0.31367(13) 0.70564(12) 0.49012(11) 0.0260(2) Uani 1 1 d . . .
C2 C 0.22059(12) 0.83395(11) 0.59392(11) 0.0253(2) Uani 1 1 d . . .
H2 H 0.1063 0.8126 0.6391 0.030 Uiso 1 1 calc R . .
C3 C 0.21304(15) 0.98190(13) 0.50694(12) 0.0326(2) Uani 1 1 d . . .
C4 C 0.15540(16) 1.12051(13) 0.59956(13) 0.0353(3) Uani 1 1 d . . .
H4A H 0.0370 1.1260 0.6503 0.042 Uiso 1 1 calc R . .
H4B H 0.1712 1.2127 0.5372 0.042 Uiso 1 1 calc R . .
C5 C 0.24847(13) 1.11780(11) 0.71174(11) 0.0257(2) Uani 1 1 d . . .
H5 H 0.3676 1.1148 0.6596 0.031 Uiso 1 1 calc R . .
C6 C 0.18590(14) 1.26493(12) 0.79834(12) 0.0313(2) Uani 1 1 d . . .
H6A H 0.2100 1.3531 0.7320 0.038 Uiso 1 1 calc R . .
H6B H 0.0657 1.2744 0.8407 0.038 Uiso 1 1 calc R . .
C7 C 0.26314(17) 1.26934(13) 0.91908(14) 0.0371(3) Uani 1 1 d . . .
H7A H 0.2115 1.3608 0.9792 0.045 Uiso 1 1 calc R . .
H7B H 0.3814 1.2744 0.8774 0.045 Uiso 1 1 calc R . .
C8 C 0.23871(15) 1.12613(13) 1.01192(12) 0.0327(2) Uani 1 1 d . . .
H8A H 0.1205 1.1271 1.0607 0.039 Uiso 1 1 calc R . .
H8B H 0.2941 1.1249 1.0880 0.039 Uiso 1 1 calc R . .
C9 C 0.30696(12) 0.98269(11) 0.92087(10) 0.0245(2) Uani 1 1 d . . .
H9 H 0.4266 0.9826 0.8735 0.029 Uiso 1 1 calc R . .
C10 C 0.28541(14) 0.84219(12) 1.01905(11) 0.0304(2) Uani 1 1 d . . .
H10A H 0.3410 0.8461 1.0943 0.036 Uiso 1 1 calc R . .
H10B H 0.1675 0.8421 1.0688 0.036 Uiso 1 1 calc R . .
C11 C 0.35572(15) 0.69604(12) 0.93298(12) 0.0327(2) Uani 1 1 d . . .
H11A H 0.4760 0.6892 0.8927 0.039 Uiso 1 1 calc R . .
H11B H 0.3316 0.6065 0.9973 0.039 Uiso 1 1 calc R . .
C12 C 0.27939(14) 0.69707(11) 0.81016(11) 0.0284(2) Uani 1 1 d . . .
H12A H 0.1615 0.6902 0.8515 0.034 Uiso 1 1 calc R . .
H12B H 0.3317 0.6067 0.7486 0.034 Uiso 1 1 calc R . .
C13 C 0.29959(12) 0.84175(11) 0.71648(10) 0.02249(19) Uani 1 1 d . . .
H13 H 0.4191 0.8449 0.6715 0.027 Uiso 1 1 calc R . .
C14 C 0.29232(14) 0.50984(13) 0.34531(12) 0.0317(2) Uani 1 1 d . . .
H14A H 0.3524 0.4274 0.3912 0.038 Uiso 1 1 calc R . .
H14B H 0.3711 0.5485 0.2588 0.038 Uiso 1 1 calc R . .
C15 C 0.16087(15) 0.45065(14) 0.30223(13) 0.0349(2) Uani 1 1 d . . .
H15A H 0.2090 0.3608 0.2411 0.052 Uiso 1 1 calc R . .
H15B H 0.1101 0.5300 0.2479 0.052 Uiso 1 1 calc R . .
H15C H 0.0777 0.4226 0.3896 0.052 Uiso 1 1 calc R . .

loop_
_atom_site_aniso_label
_atom_site_aniso_U_11
_atom_site_aniso_U_22
_atom_site_aniso_U_33
_atom_site_aniso_U_23
_atom_site_aniso_U_13
_atom_site_aniso_U_12
N1 0.0241(4) 0.0212(4) 0.0222(4) -0.0016(3) -0.0078(3) -0.0045(3)
O1 0.0272(4) 0.0391(4) 0.0331(4) -0.0067(3) -0.0047(3) -0.0075(3)
O2 0.0951(9) 0.0443(5) 0.0285(4) 0.0017(4) -0.0250(5) -0.0073(5)
O3 0.0272(4) 0.0337(4) 0.0312(4) -0.0128(3) -0.0072(3) -0.0044(3)
C1 0.0286(5) 0.0281(5) 0.0223(4) -0.0016(3) -0.0072(4) -0.0074(4)
C2 0.0264(5) 0.0269(5) 0.0241(4) -0.0034(3) -0.0085(4) -0.0057(4)
C3 0.0425(6) 0.0317(5) 0.0290(5) 0.0000(4) -0.0183(4) -0.0058(4)
C4 0.0502(7) 0.0272(5) 0.0336(5) 0.0002(4) -0.0225(5) -0.0008(5)
C5 0.0294(5) 0.0225(4) 0.0263(5) 0.0001(3) -0.0093(4) -0.0056(4)
C6 0.0377(6) 0.0224(5) 0.0352(5) -0.0021(4) -0.0128(4) -0.0041(4)
C7 0.0485(7) 0.0266(5) 0.0419(6) -0.0073(4) -0.0198(5) -0.0067(5)
C8 0.0414(6) 0.0295(5) 0.0293(5) -0.0080(4) -0.0141(4) -0.0018(4)
C9 0.0257(5) 0.0256(5) 0.0240(4) -0.0028(3) -0.0095(4) -0.0039(4)
C10 0.0383(6) 0.0300(5) 0.0235(5) -0.0003(4) -0.0106(4) -0.0042(4)
C11 0.0451(6) 0.0257(5) 0.0287(5) 0.0014(4) -0.0146(5) -0.0028(4)
C12 0.0363(5) 0.0226(4) 0.0266(5) 0.0001(4) -0.0088(4) -0.0069(4)
C13 0.0236(4) 0.0226(4) 0.0218(4) -0.0018(3) -0.0065(3) -0.0049(3)
C14 0.0318(5) 0.0322(5) 0.0307(5) -0.0116(4) -0.0086(4) -0.0011(4)
C15 0.0381(6) 0.0350(6) 0.0345(5) -0.0108(4) -0.0142(5) -0.0035(4)

loop_
_atom_type_symbol
_atom_type_description
_atom_type_scat_dispersion_real
_atom_type_scat_dispersion_imag
_atom_type_scat_source
C C 0.0033 0.0016 'International Tables Vol C Tables 4.2.6.8 and 6.1.1.4'
H H 0.0000 0.0000 'International Tables Vol C Tables 4.2.6.8 and 6.1.1.4'
N N 0.0061 0.0033 'International Tables Vol C Tables 4.2.6.8 and 6.1.1.4'
O O 0.0106 0.0060 'International Tables Vol C Tables 4.2.6.8 and 6.1.1.4'

loop_
_geom_angle_atom_site_label_1
_geom_angle_atom_site_label_2
_geom_angle_atom_site_label_3
_geom_angle
_geom_angle_site_symmetry_1
_geom_angle_site_symmetry_3
_geom_angle_publ_flag
C5 N1 C13 109.77(7) . . ?
C5 N1 C9 109.92(7) . . ?
C13 N1 C9 109.36(7) . . ?
C1 O3 C14 115.00(8) . . ?
O1 C1 O3 124.01(9) . . ?
O1 C1 C2 124.39(9) . . ?
O3 C1 C2 111.58(8) . . ?
C1 C2 C3 108.48(8) . . ?
C1 C2 C13 110.82(8) . . ?
C3 C2 C13 112.75(8) . . ?
C1 C2 H2 108.2 . . ?
C3 C2 H2 108.2 . . ?
C13 C2 H2 108.2 . . ?
O2 C3 C4 124.18(11) . . ?
O2 C3 C2 122.50(10) . . ?
C4 C3 C2 113.32(9) . . ?
C3 C4 C5 111.36(9) . . ?
C3 C4 H4A 109.4 . . ?
C5 C4 H4A 109.4 . . ?
C3 C4 H4B 109.4 . . ?
C5 C4 H4B 109.4 . . ?
H4A C4 H4B 108.0 . . ?
N1 C5 C6 112.43(8) . . ?
N1 C5 C4 109.84(8) . . ?
C6 C5 C4 107.95(9) . . ?
N1 C5 H5 108.9 . . ?
C6 C5 H5 108.9 . . ?
C4 C5 H5 108.9 . . ?
C7 C6 C5 112.19(9) . . ?
C7 C6 H6A 109.2 . . ?
C5 C6 H6A 109.2 . . ?
C7 C6 H6B 109.2 . . ?
C5 C6 H6B 109.2 . . ?
H6A C6 H6B 107.9 . . ?
C6 C7 C8 108.58(9) . . ?
C6 C7 H7A 110.0 . . ?
C8 C7 H7A 110.0 . . ?
C6 C7 H7B 110.0 . . ?
C8 C7 H7B 110.0 . . ?
H7A C7 H7B 108.4 . . ?
C7 C8 C9 111.41(9) . . ?
C7 C8 H8A 109.3 . . ?
C9 C8 H8A 109.3 . . ?
C7 C8 H8B 109.3 . . ?
C9 C8 H8B 109.3 . . ?
H8A C8 H8B 108.0 . . ?
N1 C9 C10 110.95(8) . . ?
N1 C9 C8 111.03(8) . . ?
C10 C9 C8 109.58(8) . . ?
N1 C9 H9 108.4 . . ?
C10 C9 H9 108.4 . . ?
C8 C9 H9 108.4 . . ?
C11 C10 C9 111.38(8) . . ?
C11 C10 H10A 109.4 . . ?
C9 C10 H10A 109.4 . . ?
C11 C10 H10B 109.4 . . ?
C9 C10 H10B 109.4 . . ?
H10A C10 H10B 108.0 . . ?
C12 C11 C10 108.92(9) . . ?
C12 C11 H11A 109.9 . . ?
C10 C11 H11A 109.9 . . ?
C12 C11 H11B 109.9 . . ?
C10 C11 H11B 109.9 . . ?
H11A C11 H11B 108.3 . . ?
C11 C12 C13 111.58(8) . . ?
C11 C12 H12A 109.3 . . ?
C13 C12 H12A 109.3 . . ?
C11 C12 H12B 109.3 . . ?
C13 C12 H12B 109.3 . . ?
H12A C12 H12B 108.0 . . ?
N1 C13 C12 111.07(8) . . ?
N1 C13 C2 111.41(8) . . ?
C12 C13 C2 108.56(8) . . ?
N1 C13 H13 108.6 . . ?
C12 C13 H13 108.6 . . ?
C2 C13 H13 108.6 . . ?
O3 C14 C15 107.24(9) . . ?
O3 C14 H14A 110.3 . . ?
C15 C14 H14A 110.3 . . ?
O3 C14 H14B 110.3 . . ?
C15 C14 H14B 110.3 . . ?
H14A C14 H14B 108.5 . . ?
C14 C15 H15A 109.5 . . ?
C14 C15 H15B 109.5 . . ?
H15A C15 H15B 109.5 . . ?
C14 C15 H15C 109.5 . . ?
H15A C15 H15C 109.5 . . ?
H15B C15 H15C 109.5 . . ?

loop_
_geom_bond_atom_site_label_1
_geom_bond_atom_site_label_2
_geom_bond_distance
_geom_bond_site_symmetry_2
_geom_bond_publ_flag
N1 C5 1.4794(12) . ?
N1 C13 1.4803(12) . ?
N1 C9 1.4881(12) . ?
O1 C1 1.2039(13) . ?
O2 C3 1.2084(14) . ?
O3 C1 1.3391(12) . ?
O3 C14 1.4581(12) . ?
C1 C2 1.5189(13) . ?
C2 C3 1.5200(15) . ?
C2 C13 1.5453(13) . ?
C2 H2 1.0000 . ?
C3 C4 1.4933(15) . ?
C4 C5 1.5303(15) . ?
C4 H4A 0.9900 . ?
C4 H4B 0.9900 . ?
C5 C6 1.5266(14) . ?
C5 H5 1.0000 . ?
C6 C7 1.5144(16) . ?
C6 H6A 0.9900 . ?
C6 H6B 0.9900 . ?
C7 C8 1.5180(16) . ?
C7 H7A 0.9900 . ?
C7 H7B 0.9900 . ?
C8 C9 1.5244(14) . ?
C8 H8A 0.9900 . ?
C8 H8B 0.9900 . ?
C9 C10 1.5229(14) . ?
C9 H9 1.0000 . ?
C10 C11 1.5219(15) . ?
C10 H10A 0.9900 . ?
C10 H10B 0.9900 . ?
C11 C12 1.5211(15) . ?
C11 H11A 0.9900 . ?
C11 H11B 0.9900 . ?
C12 C13 1.5297(13) . ?
C12 H12A 0.9900 . ?
C12 H12B 0.9900 . ?
C13 H13 1.0000 . ?
C14 C15 1.5019(16) . ?
C14 H14A 0.9900 . ?
C14 H14B 0.9900 . ?
C15 H15A 0.9800 . ?
C15 H15B 0.9800 . ?
C15 H15C 0.9800 . ?

loop_
_geom_torsion_atom_site_label_1
_geom_torsion_atom_site_label_2
_geom_torsion_atom_site_label_3
_geom_torsion_atom_site_label_4
_geom_torsion
_geom_torsion_site_symmetry_1
_geom_torsion_site_symmetry_2
_geom_torsion_site_symmetry_3
_geom_torsion_site_symmetry_4
_geom_torsion_publ_flag
C14 O3 C1 O1 0.03(15) . . . . ?
C14 O3 C1 C2 178.69(8) . . . . ?
O1 C1 C2 C3 83.40(13) . . . . ?
O3 C1 C2 C3 -95.25(10) . . . . ?
O1 C1 C2 C13 -40.88(13) . . . . ?
O3 C1 C2 C13 140.46(9) . . . . ?
C1 C2 C3 O2 11.72(16) . . . . ?
C13 C2 C3 O2 134.84(12) . . . . ?
C1 C2 C3 C4 -168.05(9) . . . . ?
C13 C2 C3 C4 -44.92(13) . . . . ?
O2 C3 C4 C5 -130.39(13) . . . . ?
C2 C3 C4 C5 49.38(13) . . . . ?
C13 N1 C5 C6 -176.11(8) . . . . ?
C9 N1 C5 C6 -55.79(11) . . . . ?
C13 N1 C5 C4 63.67(10) . . . . ?
C9 N1 C5 C4 -176.01(8) . . . . ?
C3 C4 C5 N1 -58.75(12) . . . . ?
C3 C4 C5 C6 178.35(9) . . . . ?
N1 C5 C6 C7 55.18(12) . . . . ?
C4 C5 C6 C7 176.48(10) . . . . ?
C5 C6 C7 C8 -53.69(13) . . . . ?
C6 C7 C8 C9 55.88(13) . . . . ?
C5 N1 C9 C10 179.76(8) . . . . ?
C13 N1 C9 C10 -59.66(10) . . . . ?
C5 N1 C9 C8 57.65(10) . . . . ?
C13 N1 C9 C8 178.22(8) . . . . ?
C7 C8 C9 N1 -59.14(12) . . . . ?
C7 C8 C9 C10 177.95(9) . . . . ?
N1 C9 C10 C11 58.41(12) . . . . ?
C8 C9 C10 C11 -178.63(9) . . . . ?
C9 C10 C11 C12 -54.53(12) . . . . ?
C10 C11 C12 C13 54.06(12) . . . . ?
C5 N1 C13 C12 179.79(8) . . . . ?
C9 N1 C13 C12 59.13(10) . . . . ?
C5 N1 C13 C2 -59.05(10) . . . . ?
C9 N1 C13 C2 -179.71(8) . . . . ?
C11 C12 C13 N1 -57.62(11) . . . . ?
C11 C12 C13 C2 179.56(8) . . . . ?
C1 C2 C13 N1 171.25(8) . . . . ?
C3 C2 C13 N1 49.44(11) . . . . ?
C1 C2 C13 C12 -66.13(10) . . . . ?
C3 C2 C13 C12 172.06(9) . . . . ?
C1 O3 C14 C15 -175.68(9) . . . . ?
